data_7122119
loop_
_publ_author_name
'Kahan, R. J.'
'Crossley, D. L.'
'Cid, J.'
'Radcliffe, J. E.'
'Woodward, A. W.'
'Fasano, V.'
'Endres, S.'
'Whitehead, G. F. S.'
'Ingleson, M. J.'

_publ_section_title
;
 Generation of a series of B<sub>n</sub> fused oligo-naphthalenes (n = 1
 to 3) from a B<sub>1</sub>-polycyclic aromatic hydrocarbon.
;
_journal_issue 68
_journal_name_full 'Chemical communications (Cambridge, England)'
_journal_page_first 9490
_journal_page_last 9493
_journal_paper_doi 10.1039/c8cc04701d
_journal_volume 54
_journal_year 2018
_chemical_formula_moiety 'C39 H30.89 B Br0.11'
_chemical_formula_sum 'C39 H30.89 B Br0.11'
_chemical_formula_weight 518.93
_space_group_crystal_system monoclinic
_space_group_IT_number 14
_space_group_name_Hall '-P 2yn'
_space_group_name_H-M_alt 'P 1 21/n 1'
_symmetry_space_group_name_Hall '-P 2yn'
_symmetry_space_group_name_H-M 'P 1 21/n 1'
_atom_sites_solution_hydrogens mixed
_atom_sites_solution_primary dual
_audit_creation_date 2018-06-06
_audit_creation_method
;
Olex2 1.2
(compiled 2018.05.29 svn.r3508 for OlexSys, GUI svn.r5506)
;
_audit_update_record
;
2018-06-08 deposited with the CCDC.
2018-07-31 downloaded from the CCDC.
;
_cell_angle_alpha 90
_cell_angle_beta 95.4564(12)
_cell_angle_gamma 90
_cell_formula_units_Z 4
_cell_length_a 10.71416(15)
_cell_length_b 18.5823(3)
_cell_length_c 14.07156(18)
_cell_measurement_reflns_used 24943
_cell_measurement_temperature 150.00(10)
_cell_measurement_theta_max 76.6090
_cell_measurement_theta_min 2.3590
_cell_volume 2788.87(7)
_computing_cell_refinement 'CrysAlisPro 1.171.40.7b (Rigaku OD, 2018)'
_computing_data_collection 'CrysAlisPro 1.171.40.7b (Rigaku OD, 2018)'
_computing_data_reduction 'CrysAlisPro 1.171.40.7b (Rigaku OD, 2018)'
_computing_molecular_graphics 'Olex2 (Dolomanov et al., 2009)'
_computing_publication_material 'Olex2 (Dolomanov et al., 2009)'
_computing_structure_refinement 'ShelXL (Sheldrick, 2015)'
_computing_structure_solution 'ShelXT (Sheldrick, 2015)'
_diffrn_ambient_environment N~2~
_diffrn_ambient_temperature 150.00(10)
_diffrn_detector 'CCD plate'
_diffrn_measured_fraction_theta_full 0.991
_diffrn_measured_fraction_theta_max 0.977
_diffrn_measurement_details
;
List of Runs (angles in degrees, time in seconds):

  # Type    Start    End  Width  t~exp~   \w     \q     \k     \f   Frames
#--------------------------------------------------------------------------
  1  \w     46.00  94.00   1.00    1.00    --    5.00  57.00  90.00   48
  2  \w     -9.00  18.00   1.00    1.00    --    5.00  57.00  90.00   27
  3  \w    -55.00  -6.00   1.00    1.00    --  -45.10 -76.00-120.00   49
  4  \w   -129.00 -82.00   1.00    1.00    --  -45.10 -50.00  56.56   47
  5  \w    -34.00  32.00   1.00    1.00    --  -45.10  64.00  -8.07   66
  6  \w    -53.00  43.00   1.00    1.00    --  -45.10  57.00 -30.00   96
  7  \w   -124.00 -82.00   1.00    1.00    --  -45.10 -76.00-120.00   42
  8  \w    -74.00   9.00   1.00    1.00    --  -45.10  61.00 173.36   83
  9  \w    -80.00 -54.00   1.00    1.00    --  -45.10  64.00  -8.07   26
 10  \w    -78.00  44.00   1.00    1.00    --  -45.10  57.00  90.00  122
 11  \w   -198.00 -79.00   1.00    1.00    -- -110.00 -57.00-150.00  119
 12  \w   -146.00-120.00   1.00    1.00    -- -110.00  38.00-150.00   26
 13  \w   -139.00-113.00   1.00    1.00    -- -110.00  76.00  30.00   26
 14  \w    -92.00 -62.00   1.00    1.00    -- -110.00  76.00  30.00   30
 15  \w   -138.00 -61.00   1.00    1.00    -- -110.00  76.00 120.00   77
 16  \w   -121.00 -22.00   1.00    1.00    -- -110.00  76.00 -60.00   99
 17  \w   -198.00 -75.00   1.00    1.00    -- -110.00 -64.00 -62.85  123
 18  \w   -138.00-112.00   1.00    1.00    -- -110.00  38.00  90.00   26
 19  \w   -143.00 -73.00   1.00    1.00    -- -110.00  76.00   0.00   70
 20  \w   -199.00 -72.00   1.00    1.00    -- -110.00 -76.00-120.00  127
 21  \w   -111.00 -70.00   1.00    1.00    -- -110.00 -75.00 -52.09   41
 22  \w   -106.00 -81.00   1.00    1.00    -- -110.00  38.00  90.00   25
 23  \w    -84.00 -22.00   1.00    1.00    -- -110.00  76.00-150.00   62
 24  \w    -91.00 -66.00   1.00    1.00    -- -110.00  38.00  60.00   25
 25  \w   -149.00 -61.00   1.00    1.00    -- -110.00  76.00  60.00   88
 26  \w   -119.00 -94.00   1.00    1.00    -- -110.00  57.00 -90.00   25
 27  \w    -98.00 -73.00   1.00    1.00    -- -110.00 -76.00 -60.00   25
 28  \w   -100.00 -70.00   1.00    1.00    -- -110.00 -76.00 -30.00   30
 29  \w   -157.00-131.00   1.00    1.00    -- -110.00 -57.00-180.00   26
 30  \w   -121.00 -78.00   1.00    1.00    -- -110.00 -57.00-180.00   43
 31  \w   -121.00 -95.00   1.00    1.00    -- -110.00  19.00-180.00   26
 32  \w   -192.00-133.00   1.00    1.00    -- -110.00  19.00-180.00   59
 33  \w   -199.00 -70.00   1.00    1.00    -- -110.00 -76.00 -34.89  129
 34  \w   -171.00 -75.00   1.00    1.00    -- -110.00 -76.00 150.00   96
 35  \w    -95.00 -70.00   1.00    1.00    -- -110.00 -75.00 -19.81   25
 36  \w   -177.00-144.00   1.00    1.00    -- -110.00 -75.00 -19.81   33
;
_diffrn_measurement_device 'four-circle diffractometer'
_diffrn_measurement_device_type 'XtaLAB AFC11 (RINC): Kappa single'
_diffrn_measurement_method '\w scans'
_diffrn_orient_matrix_type 'CrysAlisPro convention (1999,Acta A55,543-557)'
_diffrn_orient_matrix_UB_11 -0.0525375000
_diffrn_orient_matrix_UB_12 0.0568365000
_diffrn_orient_matrix_UB_13 0.0652914000
_diffrn_orient_matrix_UB_21 -0.0977576000
_diffrn_orient_matrix_UB_22 -0.0547660000
_diffrn_orient_matrix_UB_23 0.0285870000
_diffrn_orient_matrix_UB_31 0.0924963000
_diffrn_orient_matrix_UB_32 -0.0254412000
_diffrn_orient_matrix_UB_33 0.0836924000
_diffrn_radiation_monochromator mirror
_diffrn_radiation_probe x-ray
_diffrn_radiation_type CuK\a
_diffrn_radiation_wavelength 1.54184
_diffrn_reflns_av_R_equivalents 0.0567
_diffrn_reflns_av_unetI/netI 0.0257
_diffrn_reflns_Laue_measured_fraction_full 0.991
_diffrn_reflns_Laue_measured_fraction_max 0.977
_diffrn_reflns_limit_h_max 13
_diffrn_reflns_limit_h_min -13
_diffrn_reflns_limit_k_max 23
_diffrn_reflns_limit_k_min -23
_diffrn_reflns_limit_l_max 17
_diffrn_reflns_limit_l_min -17
_diffrn_reflns_number 36142
_diffrn_reflns_point_group_measured_fraction_full 0.991
_diffrn_reflns_point_group_measured_fraction_max 0.977
_diffrn_reflns_theta_full 67.684
_diffrn_reflns_theta_max 77.410
_diffrn_reflns_theta_min 3.952
_diffrn_source 'Rotating-anode X-ray tube (dual wavelength)'
_diffrn_source_type 'Rigaku (Cu) X-ray DW Source'
_exptl_absorpt_coefficient_mu 0.694
_exptl_absorpt_correction_T_max 1.00000
_exptl_absorpt_correction_T_min 0.75562
_exptl_absorpt_correction_type multi-scan
_exptl_absorpt_process_details
;
CrysAlisPro 1.171.40.7b (Rigaku Oxford Diffraction, 2018)
Empirical absorption correction using spherical harmonics,
 implemented in SCALE3 ABSPACK scaling algorithm.
;
_exptl_crystal_colour 'clear yellow'
_exptl_crystal_colour_lustre clear
_exptl_crystal_colour_primary yellow
_exptl_crystal_density_diffrn 1.236
_exptl_crystal_description block
_exptl_crystal_F_000 1095
_exptl_crystal_recrystallization_method 'Re-crystallisation from solvent: dichloromethane'
_exptl_crystal_size_max 0.347
_exptl_crystal_size_mid 0.164
_exptl_crystal_size_min 0.133
_refine_diff_density_max 0.233
_refine_diff_density_min -0.204
_refine_diff_density_rms 0.038
_refine_ls_extinction_method none
_refine_ls_goodness_of_fit_ref 1.169
_refine_ls_hydrogen_treatment constr
_refine_ls_matrix_type full
_refine_ls_number_parameters 593
_refine_ls_number_reflns 5791
_refine_ls_number_restraints 1241
_refine_ls_restrained_S_all 1.077
_refine_ls_R_factor_all 0.0619
_refine_ls_R_factor_gt 0.0599
_refine_ls_shift/su_max 0.000
_refine_ls_shift/su_mean 0.000
_refine_ls_structure_factor_coef Fsqd
_refine_ls_weighting_details 'w=1/[\s^2^(Fo^2^)+(0.0410P)^2^+1.7964P] where P=(Fo^2^+2Fc^2^)/3'
_refine_ls_weighting_scheme calc
_refine_ls_wR_factor_gt 0.1453
_refine_ls_wR_factor_ref 0.1464
_reflns_Friedel_coverage 0.000
_reflns_number_gt 5487
_reflns_number_total 5791
_reflns_threshold_expression 'I > 2\s(I)'
_cod_data_source_file c8cc04701d2.cif
_cod_data_source_block rmji7
_cod_depositor_comments 'Adding full bibliography for 7122119--7122120.cif.'
_cod_database_code 7122119
_shelx_shelxl_version_number 2018/1
_shelx_space_group_comment
;
The symmetry employed for this shelxl refinement is uniquely defined
by the following loop, which should always be used as a source of
symmetry information in preference to the above space-group names.
They are only intended as comments.
;
_shelx_estimated_absorpt_t_max 0.913
_shelx_estimated_absorpt_t_min 0.795
_reflns_odcompleteness_completeness 99.19
_reflns_odcompleteness_iscentric 1
_reflns_odcompleteness_theta 68.13
_olex2_refinement_description
;
1. Fixed Uiso
 At 1.2 times of:
  All C(H) groups, All C(H,H) groups
 At 1.5 times of:
  All C(H,H,H) groups
2. Restrained distances
 Br3-C3_1 = Br1-C3_2
 1.9 with sigma of 0.01
 C2_1-Br3 \\sim Br3-C4_1
 with sigma of 0.02
 C6_1-B1 \\sim B1-C2_1
 with sigma of 0.02
 C1_1-B1 \\sim C1_3-B1 \\sim C1_2-B1
 with sigma of 0.001
3. Restrained planarity
 C1_2, C2_2, C3_2, C4_2, C5_2, C7_2, Br1, C8_2, C6_2, C9_2
 with sigma of 0.1
 Br3, C2_1, C3_1, C4_1, C5_1, C6_1, C8_1, C9_1, C1_1, C7_1
 with sigma of 0.1
 C6_1, C1_1, C2_1, B1
 with sigma of 0.1
4. Uiso/Uaniso restraints and constraints
C34 \\sim C39 \\sim C35 \\sim C36 \\sim C38 \\sim C37 \\sim C35A \\sim C37A
\\sim C36A \\sim C38A \\sim C39A: within 2A with sigma of 0.04 and sigma for
terminal atoms of 0.08
C7_2 \\sim C2_3: within 2A with sigma of 0.005 and sigma for terminal atoms of
0.01
Br1 \\sim C5_1 \\sim C8_1 \\sim C8_2 \\sim C3_3 \\sim C8_3 \\sim C4_1 \\sim
C6_1 \\sim C9_1 \\sim C2_2 \\sim C3_2 \\sim C4_2 \\sim C7_2 \\sim C2_3 \\sim
C4_3 \\sim C7_3 \\sim Br3 \\sim C1_1 \\sim C2_1 \\sim C3_1 \\sim C7_1 \\sim
C1_2 \\sim C5_2 \\sim C6_2 \\sim C9_2 \\sim C1_3 \\sim C5_3 \\sim C6_3 \\sim
C9_3: within 2A with sigma of 0.02 and sigma for terminal atoms of 0.04
5. Rigid body (RIGU) restrains
 C39, C39A, C38, C38A, C37, C37A, C36, C36A, C35A, C35, C34
 with sigma for 1-2 distances of 0.004 and sigma for 1-3 distances of 0.004
 Br1, C5_1, C8_1, C8_2, C3_3, C8_3, C4_1, C6_1, C9_1, C2_2, C3_2, C4_2, C7_2,
 C2_3, C4_3, C7_3, Br3, C1_1, C2_1, C3_1, C7_1, C1_2, C5_2, C6_2, C9_2, C1_3,
 C5_3, C6_3, C9_3
 with sigma for 1-2 distances of 0.004 and sigma for 1-3 distances of 0.004
6. Same fragment restrains
{C1_3, C2_3, C3_3, C4_3, C5_3, C6_3, C7_3, C8_3, C9_3}
{C1_1, C2_1, C3_1, C4_1, C5_1, C6_1, C7_1, C8_1, C9_1}
as
{C1_2, C2_2, C3_2, C4_2, C5_2, C6_2, C7_2, C8_2, C9_2} sigma for 1-2: 0.01 1-3:
0.02
7. Others
 1*[Sof(Br3)+Sof(C1)+Sof(C2)+Sof(C3)+Sof(C4)+Sof(C5)+Sof(H5)+Sof(C6)+Sof(C7)+
 Sof(H7A)+Sof(H7B)+Sof(H7C)+Sof(C8)+Sof(H8A)+Sof(H8B)+Sof(H8C)+Sof(C9)+Sof(H9A)+
 Sof(H9B)+Sof(H9C)]+1*[Sof(Br1)+Sof(C1)+Sof(C2)+Sof(C3)+Sof(C4)+Sof(C5)+Sof(H5)+
 Sof(C6)+Sof(C7)+Sof(H7A)+Sof(H7B)+Sof(H7C)+Sof(C8)+Sof(H8A)+Sof(H8B)+Sof(H8C)+
 Sof(C9)+Sof(H9A)+Sof(H9B)+Sof(H9C)]+1*[Sof(C1)+Sof(C2)+Sof(C3)+Sof(H3)+Sof(C4)+
 Sof(C5)+Sof(H5)+Sof(C6)+Sof(C7)+Sof(H7A)+Sof(H7B)+Sof(H7C)+Sof(C8)+Sof(H8A)+
 Sof(H8B)+Sof(H8C)+Sof(C9)+Sof(H9A)+Sof(H9B)+Sof(H9C)]=1 with esd of 0.00001
 Sof(Br3)=Sof(C1)=Sof(C2)=Sof(C3)=Sof(C4)=Sof(C5)=Sof(H5)=Sof(C6)=Sof(C7)=
 Sof(H7A)=Sof(H7B)=Sof(H7C)=Sof(C8)=Sof(H8A)=Sof(H8B)=Sof(H8C)=Sof(C9)=Sof(H9A)=
 Sof(H9B)=Sof(H9C)=FVAR(1)
 Sof(Br1)=Sof(C1)=Sof(C2)=Sof(C3)=Sof(C4)=Sof(C5)=Sof(H5)=Sof(C6)=Sof(C7)=
 Sof(H7A)=Sof(H7B)=Sof(H7C)=Sof(C8)=Sof(H8A)=Sof(H8B)=Sof(H8C)=Sof(C9)=Sof(H9A)=
 Sof(H9B)=Sof(H9C)=FVAR(2)
 Sof(C1)=Sof(C2)=Sof(C3)=Sof(H3)=Sof(C4)=Sof(C5)=Sof(H5)=Sof(C6)=Sof(C7)=
 Sof(H7A)=Sof(H7B)=Sof(H7C)=Sof(C8)=Sof(H8A)=Sof(H8B)=Sof(H8C)=Sof(C9)=Sof(H9A)=
 Sof(H9B)=Sof(H9C)=FVAR(3)
 Sof(C39)=Sof(H39)=Sof(C35)=Sof(H35)=Sof(C36)=Sof(H36)=Sof(C38)=Sof(H38)=
 Sof(C37)=Sof(H37)=1-FVAR(4)
 Sof(C35A)=Sof(H35A)=Sof(C37A)=Sof(H37A)=Sof(C36A)=Sof(H36A)=Sof(C38A)=
 Sof(H38A)=Sof(C39A)=Sof(H39A)=FVAR(4)
8.a Riding coordinates:
 C7(H7A,H7B,H7C), C8(H8A,H8B,H8C)
8.b Secondary CH2 refined with riding coordinates:
 C32(H32A,H32B), C33(H33A,H33B)
8.c Me refined with riding coordinates:
 C8(H8A,H8B,H8C), C9(H9A,H9B,H9C), C7(H7A,H7B,H7C), C9(H9A,H9B,H9C)
8.d Aromatic/amide H refined with riding coordinates:
 C28(H28), C11(H11), C17(H17), C13(H13), C22(H22), C12(H12), C15(H15),
 C16(H16), C25(H25), C23(H23), C24(H24), C39(H39), C35(H35), C36(H36), C38(H38),
  C37(H37), C35A(H35A), C37A(H37A), C36A(H36A), C38A(H38A), C39A(H39A), C5(H5),
 C3(H3), C5(H5), C5(H5)
8.e Idealised Me refined as rotating group:
 C7(H7A,H7B,H7C), C8(H8A,H8B,H8C), C9(H9A,H9B,H9C)
;
_olex2_submission_special_instructions 'No special instructions were received'
_oxdiff_exptl_absorpt_empirical_details
;
Empirical correction (ABSPACK) includes:
- Absorption correction using spherical harmonics
- Frame scaling
;
_oxdiff_exptl_absorpt_empirical_full_max 1.232
_oxdiff_exptl_absorpt_empirical_full_min 0.773

loop_
_space_group_symop_operation_xyz
'x, y, z'
'-x+1/2, y+1/2, -z+1/2'
'-x, -y, -z'
'x-1/2, -y-1/2, z-1/2'

loop_
_atom_site_label
_atom_site_type_symbol
_atom_site_fract_x
_atom_site_fract_y
_atom_site_fract_z
_atom_site_U_iso_or_equiv
_atom_site_adp_type
_atom_site_occupancy
_atom_site_site_symmetry_order
_atom_site_calc_flag
_atom_site_refinement_flags_posn
_atom_site_refinement_flags_adp
_atom_site_refinement_flags_occupancy
_atom_site_disorder_assembly
_atom_site_disorder_group
C19 C 0.33358(16) 0.65619(9) 0.84531(12) 0.0293(4) Uani 1 1 d . . . . .
C29 C 0.52233(16) 0.63866(10) 0.70938(12) 0.0306(4) Uani 1 1 d . . . . .
C10 C 0.28939(16) 0.66040(10) 0.74643(12) 0.0298(4) Uani 1 1 d . . . . .
C20 C 0.55037(16) 0.61988(10) 0.80547(12) 0.0304(4) Uani 1 1 d . . . . .
C28 C 0.61643(16) 0.63255(10) 0.64546(12) 0.0329(4) Uani 1 1 d . . . . .
H28 H 0.597424 0.646663 0.582336 0.040 Uiso 1 1 calc R . . . .
C21 C 0.66415(16) 0.58008(10) 0.83206(13) 0.0326(4) Uani 1 1 d . . . . .
C26 C 0.75817(16) 0.57627(10) 0.76685(13) 0.0343(4) Uani 1 1 d . . . . .
C18 C 0.46256(16) 0.64075(10) 0.87581(12) 0.0312(4) Uani 1 1 d . . . . .
C27 C 0.73443(16) 0.60667(11) 0.67286(13) 0.0334(4) Uani 1 1 d . . . . .
C14 C 0.24877(17) 0.67105(10) 0.91511(12) 0.0335(4) Uani 1 1 d . . . . .
C11 C 0.16268(17) 0.67354(11) 0.72161(13) 0.0346(4) Uani 1 1 d . . . . .
H11 H 0.133555 0.676808 0.657355 0.042 Uiso 1 1 calc R . . . .
C17 C 0.50339(18) 0.65220(11) 0.97120(13) 0.0373(4) Uani 1 1 d . . . . .
H17 H 0.588239 0.647134 0.991029 0.045 Uiso 1 1 calc R . . . .
C30 C 0.82844(17) 0.60584(11) 0.60663(13) 0.0365(4) Uani 1 1 d . . . . .
C34 C 0.82611(18) 0.61708(11) 0.32855(14) 0.0383(4) Uani 1 1 d . U . . .
C13 C 0.12046(18) 0.68178(11) 0.88531(14) 0.0386(4) Uani 1 1 d . . . . .
H13 H 0.064199 0.688801 0.930869 0.046 Uiso 1 1 calc R . . . .
C22 C 0.68525(18) 0.53939(11) 0.91776(13) 0.0383(4) Uani 1 1 d . . . . .
H22 H 0.623030 0.537705 0.959511 0.046 Uiso 1 1 calc R . . . .
C12 C 0.07753(17) 0.68201(11) 0.79053(14) 0.0386(4) Uani 1 1 d . . . . .
H12 H -0.007530 0.687754 0.771974 0.046 Uiso 1 1 calc R . . . .
C31 C 0.90128(17) 0.60558(13) 0.54735(14) 0.0414(5) Uani 1 1 d . . . . .
C15 C 0.29564(19) 0.67831(12) 1.01226(13) 0.0416(5) Uani 1 1 d . . . . .
H15 H 0.240898 0.687978 1.058125 0.050 Uiso 1 1 calc R . . . .
C16 C 0.4208(2) 0.67116(12) 1.03864(13) 0.0438(5) Uani 1 1 d . . . . .
H16 H 0.451658 0.678916 1.101838 0.053 Uiso 1 1 calc R . . . .
C25 C 0.87176(18) 0.53936(12) 0.79368(15) 0.0429(5) Uani 1 1 d . . . . .
H25 H 0.934696 0.539193 0.752494 0.051 Uiso 1 1 calc R . . . .
C23 C 0.7950(2) 0.50261(12) 0.94032(15) 0.0455(5) Uani 1 1 d . . . . .
H23 H 0.806185 0.476483 0.996859 0.055 Uiso 1 1 calc R . . . .
C24 C 0.8905(2) 0.50410(13) 0.87872(16) 0.0492(5) Uani 1 1 d . . . . .
H24 H 0.966336 0.481082 0.895889 0.059 Uiso 1 1 calc R . . . .
B1 B 0.38545(18) 0.65732(11) 0.67164(13) 0.0296(4) Uani 1 1 d D . . . .
C39 C 0.7051(18) 0.6421(15) 0.3496(19) 0.039(3) Uani 0.46(2) 1 d . U P A 1
H39 H 0.701134 0.675984 0.397789 0.046 Uiso 0.46(2) 1 calc R . P A 1
C32 C 0.98798(19) 0.60735(17) 0.47293(15) 0.0560(7) Uani 1 1 d . . . . .
H32A H 1.004408 0.558440 0.453513 0.067 Uiso 1 1 calc R . . . .
H32B H 1.066878 0.628093 0.499263 0.067 Uiso 1 1 calc R . . . .
C33 C 0.9381(2) 0.65067(16) 0.38512(17) 0.0567(6) Uani 1 1 d . . . . .
H33A H 0.915015 0.698326 0.405500 0.068 Uiso 1 1 calc R . . . .
H33B H 1.004795 0.656257 0.343688 0.068 Uiso 1 1 calc R . . . .
C35 C 0.8195(15) 0.5601(10) 0.2564(12) 0.048(3) Uani 0.46(2) 1 d . U P A 1
H35 H 0.893660 0.538720 0.241419 0.058 Uiso 0.46(2) 1 calc R . P A 1
C36 C 0.7079(19) 0.5368(5) 0.2099(7) 0.054(3) Uani 0.46(2) 1 d . U P A 1
H36 H 0.707717 0.501096 0.163602 0.065 Uiso 0.46(2) 1 calc R . P A 1
C38 C 0.5983(11) 0.6191(8) 0.3034(12) 0.052(2) Uani 0.46(2) 1 d . U P A 1
H38 H 0.522999 0.638618 0.319232 0.063 Uiso 0.46(2) 1 calc R . P A 1
C37 C 0.5955(15) 0.5668(8) 0.2321(10) 0.057(3) Uani 0.46(2) 1 d . U P A 1
H37 H 0.519785 0.552316 0.200041 0.068 Uiso 0.46(2) 1 calc R . P A 1
C35A C 0.8575(11) 0.5668(8) 0.2669(11) 0.0445(19) Uani 0.54(2) 1 d . U P A 2
H35A H 0.941433 0.556118 0.262139 0.053 Uiso 0.54(2) 1 calc R . P A 2
C37A C 0.6414(14) 0.5485(7) 0.2146(7) 0.057(3) Uani 0.54(2) 1 d . U P A 2
H37A H 0.579525 0.524779 0.175646 0.068 Uiso 0.54(2) 1 calc R . P A 2
C36A C 0.7657(15) 0.5311(6) 0.2107(7) 0.055(2) Uani 0.54(2) 1 d . U P A 2
H36A H 0.787642 0.494972 0.169744 0.066 Uiso 0.54(2) 1 calc R . P A 2
C38A C 0.6092(11) 0.6017(8) 0.2769(9) 0.054(2) Uani 0.54(2) 1 d . U P A 2
H38A H 0.525960 0.614499 0.280879 0.065 Uiso 0.54(2) 1 calc R . P A 2
C39A C 0.708(2) 0.6359(14) 0.3347(17) 0.047(3) Uani 0.54(2) 1 d . U P A 2
H39A H 0.689620 0.671866 0.377112 0.056 Uiso 0.54(2) 1 calc R . P A 2
Br1 Br 0.2619(3) 0.56699(14) 0.31449(18) 0.0419(9) Uani 0.0806(10) 1 d D U P B 2
Br3 Br 0.2650(7) 0.7947(5) 0.3613(6) 0.049(3) Uani 0.0279(10) 1 d D U P B 1
C1_2 C 0.347(4) 0.6782(11) 0.5639(6) 0.030(4) Uani 0.0806(10) 1 d D U P B 2
C2_2 C 0.324(3) 0.6228(11) 0.4977(12) 0.031(3) Uani 0.0806(10) 1 d D U P B 2
C3_2 C 0.296(2) 0.6433(7) 0.4026(10) 0.031(3) Uani 0.0806(10) 1 d D U P B 2
C4_2 C 0.293(3) 0.7132(9) 0.3717(10) 0.029(3) Uani 0.0806(10) 1 d D U P B 2
C5_2 C 0.319(3) 0.7660(9) 0.4405(11) 0.033(4) Uani 0.0806(10) 1 d D U P B 2
H5_2 H 0.319845 0.813847 0.421077 0.039 Uiso 0.0806(10) 1 calc R . P B 2
C6_2 C 0.342(4) 0.7504(11) 0.5376(11) 0.031(3) Uani 0.0806(10) 1 d D U P B 2
C7_2 C 0.330(4) 0.5458(12) 0.528(2) 0.031(4) Uani 0.0806(10) 1 d D U P B 2
H7A_2 H 0.260781 0.519420 0.496937 0.046 Uiso 0.0806(10) 1 d R . P B 2
H7B_2 H 0.326501 0.543520 0.596127 0.046 Uiso 0.0806(10) 1 d R . P B 2
H7C_2 H 0.407291 0.525080 0.512157 0.046 Uiso 0.0806(10) 1 d R . P B 2
C8_2 C 0.260(2) 0.7350(13) 0.2690(10) 0.033(4) Uani 0.0806(10) 1 d D U P B 2
H8A_2 H 0.263328 0.786465 0.263788 0.050 Uiso 0.0806(10) 1 calc R . P B 2
H8B_2 H 0.318447 0.713752 0.229753 0.050 Uiso 0.0806(10) 1 calc R . P B 2
H8C_2 H 0.176681 0.718686 0.248177 0.050 Uiso 0.0806(10) 1 calc R . P B 2
C9_2 C 0.366(5) 0.8084(16) 0.6123(18) 0.052(7) Uani 0.0806(10) 1 d D U P B 2
H9A_2 H 0.359118 0.854801 0.582254 0.077 Uiso 0.0806(10) 1 calc R . P B 2
H9B_2 H 0.304759 0.804606 0.657818 0.077 Uiso 0.0806(10) 1 calc R . P B 2
H9C_2 H 0.448326 0.802712 0.644463 0.077 Uiso 0.0806(10) 1 calc R . P B 2
C1_3 C 0.3476(3) 0.66736(13) 0.56103(13) 0.0282(5) Uani 0.8915(14) 1 d D U P B 3
C2_3 C 0.3284(3) 0.60642(13) 0.50235(16) 0.0301(5) Uani 0.8915(14) 1 d D U P B 3
C3_3 C 0.2955(2) 0.61563(14) 0.40437(15) 0.0325(5) Uani 0.8915(14) 1 d D U P B 3
H3_3 H 0.283046 0.575136 0.365803 0.039 Uiso 0.8915(14) 1 calc R . P B 3
C4_3 C 0.2809(2) 0.68302(15) 0.36318(14) 0.0331(5) Uani 0.8915(14) 1 d D U P B 3
C5_3 C 0.3014(2) 0.74274(14) 0.42174(17) 0.0338(5) Uani 0.8915(14) 1 d D U P B 3
H5_3 H 0.292818 0.788451 0.395013 0.041 Uiso 0.8915(14) 1 calc R . P B 3
C6_3 C 0.3345(3) 0.73605(13) 0.51968(16) 0.0315(5) Uani 0.8915(14) 1 d D U P B 3
C7_3 C 0.3418(4) 0.53222(15) 0.5443(2) 0.0401(7) Uani 0.8915(14) 1 d D U P B 3
H7A_3 H 0.423430 0.527143 0.578096 0.060 Uiso 0.8915(14) 1 calc GR . P B 3
H7B_3 H 0.331508 0.497179 0.494035 0.060 Uiso 0.8915(14) 1 calc GR . P B 3
H7C_3 H 0.278878 0.524897 0.587593 0.060 Uiso 0.8915(14) 1 calc GR . P B 3
C8_3 C 0.2454(2) 0.69180(18) 0.25759(15) 0.0447(6) Uani 0.8915(14) 1 d D U P B 3
H8A_3 H 0.248224 0.645829 0.226751 0.067 Uiso 0.8915(14) 1 calc GR . P B 3
H8B_3 H 0.303178 0.724072 0.231470 0.067 Uiso 0.8915(14) 1 calc GR . P B 3
H8C_3 H 0.162062 0.711101 0.247286 0.067 Uiso 0.8915(14) 1 calc GR . P B 3
C9_3 C 0.3570(4) 0.80237(17) 0.5813(2) 0.0443(7) Uani 0.8915(14) 1 d D U P B 3
H9A_3 H 0.292260 0.806314 0.623692 0.067 Uiso 0.8915(14) 1 calc GR . P B 3
H9B_3 H 0.355934 0.844285 0.541307 0.067 Uiso 0.8915(14) 1 calc GR . P B 3
H9C_3 H 0.437032 0.798596 0.617839 0.067 Uiso 0.8915(14) 1 calc GR . P B 3
C1_1 C 0.364(3) 0.6475(9) 0.5597(2) 0.031(4) Uani 0.0279(10) 1 d D U P B 1
C2_1 C 0.347(3) 0.7125(10) 0.5120(10) 0.032(4) Uani 0.0279(10) 1 d D U P B 1
C3_1 C 0.2972(16) 0.7056(8) 0.4178(10) 0.033(3) Uani 0.0279(10) 1 d D U P B 1
C4_1 C 0.276(4) 0.6430(10) 0.3694(16) 0.034(4) Uani 0.0279(10) 1 d D U P B 1
C5_1 C 0.305(4) 0.5797(10) 0.4202(14) 0.033(4) Uani 0.0279(10) 1 d D U P B 1
H5_1 H 0.293124 0.535653 0.389135 0.040 Uiso 0.0279(10) 1 calc R . P B 1
C6_1 C 0.351(5) 0.5808(10) 0.5169(13) 0.030(4) Uani 0.0279(10) 1 d D U P B 1
C7_1 C 0.369(6) 0.7834(13) 0.560(2) 0.038(8) Uani 0.0279(10) 1 d D U P B 1
H7A_1 H 0.352223 0.821468 0.514865 0.057 Uiso 0.0279(10) 1 calc R . P B 1
H7B_1 H 0.314315 0.788119 0.610338 0.057 Uiso 0.0279(10) 1 calc R . P B 1
H7C_1 H 0.454622 0.786361 0.587382 0.057 Uiso 0.0279(10) 1 calc R . P B 1
C8_1 C 0.218(5) 0.638(2) 0.2676(18) 0.044(8) Uani 0.0279(10) 1 d D U P B 1
H8A_1 H 0.164651 0.596764 0.259421 0.066 Uiso 0.0279(10) 1 d R . P B 1
H8B_1 H 0.168061 0.681064 0.255911 0.066 Uiso 0.0279(10) 1 d R . P B 1
H8C_1 H 0.280442 0.636304 0.223281 0.066 Uiso 0.0279(10) 1 d R . P B 1
C9_1 C 0.383(5) 0.5125(13) 0.572(2) 0.037(9) Uani 0.0279(10) 1 d D U P B 1
H9A_1 H 0.368278 0.471748 0.530687 0.056 Uiso 0.0279(10) 1 calc R . P B 1
H9B_1 H 0.468998 0.513445 0.597575 0.056 Uiso 0.0279(10) 1 calc R . P B 1
H9C_1 H 0.330260 0.508776 0.623800 0.056 Uiso 0.0279(10) 1 calc R . P B 1

loop_
_atom_site_aniso_label
_atom_site_aniso_U_11
_atom_site_aniso_U_22
_atom_site_aniso_U_33
_atom_site_aniso_U_23
_atom_site_aniso_U_13
_atom_site_aniso_U_12
C19 0.0296(8) 0.0347(9) 0.0240(8) -0.0003(7) 0.0043(6) -0.0017(7)
C29 0.0272(8) 0.0405(9) 0.0238(8) -0.0019(7) 0.0010(6) 0.0003(7)
C10 0.0281(8) 0.0370(9) 0.0241(8) -0.0014(7) 0.0015(6) -0.0007(7)
C20 0.0273(8) 0.0380(9) 0.0257(8) -0.0004(7) 0.0009(6) -0.0023(7)
C28 0.0279(8) 0.0459(10) 0.0248(8) -0.0007(7) 0.0016(6) 0.0005(7)
C21 0.0287(8) 0.0415(10) 0.0272(8) -0.0010(7) -0.0006(7) -0.0019(7)
C26 0.0282(8) 0.0416(10) 0.0326(9) -0.0010(7) 0.0007(7) -0.0001(7)
C18 0.0308(8) 0.0392(9) 0.0236(8) 0.0009(7) 0.0025(6) -0.0011(7)
C27 0.0270(8) 0.0445(10) 0.0290(9) -0.0031(7) 0.0035(7) 0.0004(7)
C14 0.0337(9) 0.0408(10) 0.0271(9) 0.0016(7) 0.0080(7) -0.0011(7)
C11 0.0291(9) 0.0468(10) 0.0277(9) -0.0019(7) 0.0020(7) -0.0010(7)
C17 0.0347(9) 0.0506(11) 0.0259(9) 0.0019(8) -0.0001(7) 0.0009(8)
C30 0.0272(8) 0.0509(11) 0.0312(9) -0.0023(8) 0.0008(7) 0.0026(8)
C34 0.0380(10) 0.0470(11) 0.0306(9) 0.0072(8) 0.0073(7) 0.0059(8)
C13 0.0326(9) 0.0509(11) 0.0342(10) 0.0003(8) 0.0131(7) -0.0015(8)
C22 0.0344(9) 0.0483(11) 0.0319(9) 0.0043(8) 0.0011(7) 0.0011(8)
C12 0.0261(8) 0.0518(11) 0.0382(10) -0.0030(8) 0.0046(7) -0.0012(8)
C31 0.0260(9) 0.0638(13) 0.0344(10) -0.0014(9) 0.0031(7) 0.0042(8)
C15 0.0422(10) 0.0590(13) 0.0250(9) 0.0002(8) 0.0102(8) 0.0024(9)
C16 0.0479(11) 0.0627(13) 0.0205(8) -0.0004(8) 0.0019(8) 0.0027(10)
C25 0.0311(9) 0.0543(12) 0.0432(11) 0.0049(9) 0.0034(8) 0.0066(8)
C23 0.0430(11) 0.0531(12) 0.0395(11) 0.0125(9) -0.0015(8) 0.0059(9)
C24 0.0366(10) 0.0604(13) 0.0498(12) 0.0114(10) -0.0009(9) 0.0132(9)
B1 0.0286(9) 0.0353(10) 0.0246(9) -0.0016(7) 0.0017(7) 0.0004(8)
C39 0.027(3) 0.041(5) 0.049(7) -0.001(4) 0.010(3) 0.005(3)
C32 0.0279(10) 0.106(2) 0.0355(11) 0.0023(12) 0.0076(8) 0.0046(11)
C33 0.0362(11) 0.0887(18) 0.0458(12) 0.0115(12) 0.0076(9) -0.0118(11)
C35 0.061(7) 0.051(5) 0.032(4) 0.003(3) 0.008(5) 0.013(5)
C36 0.081(8) 0.047(4) 0.033(3) 0.005(2) -0.001(6) -0.003(6)
C38 0.033(3) 0.057(5) 0.066(7) 0.004(4) -0.003(4) 0.003(3)
C37 0.062(6) 0.056(5) 0.049(5) 0.014(4) -0.015(4) -0.014(4)
C35A 0.055(5) 0.046(3) 0.034(4) -0.002(2) 0.009(4) -0.004(4)
C37A 0.063(6) 0.058(6) 0.046(4) 0.010(3) -0.014(5) -0.019(5)
C36A 0.076(6) 0.053(3) 0.036(3) -0.004(2) 0.007(4) -0.014(4)
C38A 0.043(4) 0.062(6) 0.054(6) 0.014(4) -0.012(3) -0.001(3)
C39A 0.050(4) 0.044(5) 0.047(6) -0.001(4) 0.005(3) 0.008(3)
Br1 0.0486(16) 0.0444(15) 0.0322(14) -0.0117(10) 0.0016(10) -0.0067(11)
Br3 0.041(4) 0.061(5) 0.047(5) 0.006(4) 0.012(3) -0.008(3)
C1_2 0.025(7) 0.041(5) 0.026(6) -0.002(5) 0.007(6) 0.002(6)
C2_2 0.028(6) 0.040(5) 0.027(5) 0.003(5) 0.005(5) 0.004(6)
C3_2 0.029(6) 0.039(6) 0.025(5) 0.000(5) -0.001(5) 0.000(6)
C4_2 0.026(6) 0.039(6) 0.021(5) 0.000(5) 0.006(5) 0.003(6)
C5_2 0.033(7) 0.039(6) 0.026(5) -0.001(5) 0.001(6) 0.006(7)
C6_2 0.028(7) 0.040(6) 0.024(6) 0.003(5) 0.005(6) -0.001(6)
C7_2 0.029(8) 0.044(6) 0.018(8) -0.002(6) -0.005(7) 0.001(7)
C8_2 0.034(10) 0.044(10) 0.022(6) -0.007(7) 0.010(7) 0.017(9)
C9_2 0.065(15) 0.045(10) 0.044(12) -0.010(10) 0.004(14) -0.015(12)
C1_3 0.0198(10) 0.0415(12) 0.0235(10) -0.0003(8) 0.0028(8) 0.0040(10)
C2_3 0.0241(10) 0.0425(14) 0.0238(10) 0.0006(9) 0.0027(8) 0.0017(11)
C3_3 0.0280(10) 0.0465(13) 0.0232(9) -0.0025(9) 0.0034(7) 0.0003(11)
C4_3 0.0260(10) 0.0527(15) 0.0208(9) 0.0037(9) 0.0034(7) 0.0022(11)
C5_3 0.0297(11) 0.0434(13) 0.0287(11) 0.0076(10) 0.0046(9) 0.0059(11)
C6_3 0.0280(11) 0.0408(13) 0.0259(10) 0.0007(9) 0.0040(10) 0.0062(11)
C7_3 0.051(2) 0.0392(14) 0.0292(16) 0.0003(10) 0.0009(13) -0.0012(13)
C8_3 0.0411(12) 0.0710(18) 0.0217(10) 0.0057(11) 0.0018(8) 0.0041(13)
C9_3 0.0569(17) 0.0421(15) 0.0336(14) -0.0003(11) 0.0026(15) 0.0085(13)
C1_1 0.024(8) 0.041(6) 0.027(7) -0.001(5) 0.005(7) 0.004(6)
C2_1 0.028(7) 0.041(6) 0.028(6) -0.001(5) 0.004(6) 0.004(6)
C3_1 0.030(6) 0.041(6) 0.027(5) 0.001(5) 0.004(6) 0.002(6)
C4_1 0.034(8) 0.044(7) 0.025(6) 0.000(5) 0.005(7) 0.000(7)
C5_1 0.032(8) 0.043(7) 0.025(6) -0.002(6) 0.005(7) 0.000(7)
C6_1 0.025(8) 0.041(6) 0.024(6) -0.002(6) 0.004(7) 0.001(7)
C7_1 0.040(15) 0.043(9) 0.033(14) -0.004(10) 0.006(14) 0.004(12)
C8_1 0.053(16) 0.056(17) 0.024(9) -0.003(10) 0.008(11) 0.003(16)
C9_1 0.03(2) 0.040(11) 0.036(17) -0.001(12) -0.012(17) -0.009(13)

loop_
_atom_type_symbol
_atom_type_description
_atom_type_scat_dispersion_real
_atom_type_scat_dispersion_imag
_atom_type_scat_source
C C 0.0181 0.0091 'International Tables Vol C Tables 4.2.6.8 and 6.1.1.4'
H H 0.0000 0.0000 'International Tables Vol C Tables 4.2.6.8 and 6.1.1.4'
B B 0.0090 0.0039 'International Tables Vol C Tables 4.2.6.8 and 6.1.1.4'
Br Br -0.6763 1.2805 'International Tables Vol C Tables 4.2.6.8 and 6.1.1.4'

loop_
_geom_angle_atom_site_label_1
_geom_angle_atom_site_label_2
_geom_angle_atom_site_label_3
_geom_angle
C10 C19 C18 121.48(15)
C14 C19 C10 119.08(16)
C14 C19 C18 119.37(15)
C20 C29 C28 119.47(16)
C20 C29 B1 119.68(15)
C28 C29 B1 120.46(15)
C19 C10 B1 118.81(15)
C11 C10 C19 118.64(16)
C11 C10 B1 122.29(15)
C29 C20 C21 118.41(16)
C29 C20 C18 119.23(16)
C21 C20 C18 122.35(15)
C29 C28 H28 118.6
C27 C28 C29 122.76(16)
C27 C28 H28 118.6
C26 C21 C20 119.25(16)
C22 C21 C20 123.62(16)
C22 C21 C26 116.96(17)
C21 C26 C27 119.84(16)
C25 C26 C21 119.58(17)
C25 C26 C27 120.50(17)
C19 C18 C20 120.46(15)
C17 C18 C19 117.65(16)
C17 C18 C20 121.65(16)
C28 C27 C26 118.25(16)
C28 C27 C30 120.36(17)
C30 C27 C26 121.26(16)
C13 C14 C19 119.23(16)
C13 C14 C15 121.23(17)
C15 C14 C19 119.46(17)
C10 C11 H11 119.0
C10 C11 C12 121.99(17)
C12 C11 H11 119.0
C18 C17 H17 118.9
C18 C17 C16 122.12(18)
C16 C17 H17 118.9
C31 C30 C27 176.2(2)
C39 C34 C33 116.5(9)
C39 C34 C35 113.1(11)
C35 C34 C33 130.4(7)
C35A C34 C33 113.2(5)
C39A C34 C33 124.9(9)
C39A C34 C35A 121.8(10)
C14 C13 H13 119.4
C12 C13 C14 121.13(17)
C12 C13 H13 119.4
C21 C22 H22 119.2
C23 C22 C21 121.65(18)
C23 C22 H22 119.2
C11 C12 H12 120.2
C13 C12 C11 119.55(17)
C13 C12 H12 120.2
C30 C31 C32 177.9(2)
C14 C15 H15 119.9
C16 C15 C14 120.17(17)
C16 C15 H15 119.9
C17 C16 H16 119.7
C15 C16 C17 120.50(17)
C15 C16 H16 119.7
C26 C25 H25 119.4
C24 C25 C26 121.19(19)
C24 C25 H25 119.4
C22 C23 H23 119.8
C22 C23 C24 120.46(19)
C24 C23 H23 119.8
C25 C24 C23 119.83(19)
C25 C24 H24 120.1
C23 C24 H24 120.1
C29 B1 C1_2 122.3(14)
C29 B1 C1_3 120.58(19)
C29 B1 C1_1 111.1(11)
C10 B1 C29 116.46(15)
C10 B1 C1_2 121.0(14)
C10 B1 C1_3 122.84(19)
C10 B1 C1_1 129.8(12)
C34 C39 H39 118.4
C38 C39 C34 123.2(16)
C38 C39 H39 118.4
C31 C32 H32A 108.9
C31 C32 H32B 108.9
C31 C32 C33 113.15(19)
H32A C32 H32B 107.8
C33 C32 H32A 108.9
C33 C32 H32B 108.9
C34 C33 C32 114.1(2)
C34 C33 H33A 108.7
C34 C33 H33B 108.7
C32 C33 H33A 108.7
C32 C33 H33B 108.7
H33A C33 H33B 107.6
C34 C35 H35 118.7
C36 C35 C34 122.6(10)
C36 C35 H35 118.7
C35 C36 H36 120.0
C35 C36 C37 119.9(10)
C37 C36 H36 120.0
C39 C38 H38 118.9
C39 C38 C37 122.1(13)
C37 C38 H38 118.9
C36 C37 C38 118.8(10)
C36 C37 H37 120.6
C38 C37 H37 120.6
C34 C35A H35A 120.0
C34 C35A C36A 120.0(9)
C36A C35A H35A 120.0
C36A C37A H37A 120.3
C36A C37A C38A 119.5(8)
C38A C37A H37A 120.3
C35A C36A C37A 120.4(9)
C35A C36A H36A 119.8
C37A C36A H36A 119.8
C37A C38A H38A 121.2
C37A C38A C39A 117.6(11)
C39A C38A H38A 121.2
C34 C39A C38A 120.6(14)
C34 C39A H39A 119.7
C38A C39A H39A 119.7
C2_2 C1_2 B1 118.2(12)
C6_2 C1_2 B1 119.4(13)
C6_2 C1_2 C2_2 122.4(9)
C1_2 C2_2 C3_2 116.5(9)
C1_2 C2_2 C7_2 121.0(12)
C3_2 C2_2 C7_2 122.6(12)
C2_2 C3_2 Br1 115.6(11)
C4_2 C3_2 Br1 120.3(10)
C4_2 C3_2 C2_2 124.1(10)
C3_2 C4_2 C5_2 116.9(9)
C3_2 C4_2 C8_2 123.7(12)
C5_2 C4_2 C8_2 119.3(12)
C4_2 C5_2 H5_2 118.6
C4_2 C5_2 C6_2 122.7(11)
C6_2 C5_2 H5_2 118.6
C1_2 C6_2 C5_2 117.3(10)
C1_2 C6_2 C9_2 120.3(12)
C5_2 C6_2 C9_2 122.4(12)
C2_2 C7_2 H7A_2 110.2
C2_2 C7_2 H7B_2 108.9
C2_2 C7_2 H7C_2 109.3
H7A_2 C7_2 H7B_2 109.5
H7A_2 C7_2 H7C_2 109.5
H7B_2 C7_2 H7C_2 109.5
C4_2 C8_2 H8A_2 109.5
C4_2 C8_2 H8B_2 109.5
C4_2 C8_2 H8C_2 109.5
H8A_2 C8_2 H8B_2 109.5
H8A_2 C8_2 H8C_2 109.5
H8B_2 C8_2 H8C_2 109.5
C6_2 C9_2 H9A_2 109.5
C6_2 C9_2 H9B_2 109.5
C6_2 C9_2 H9C_2 109.5
H9A_2 C9_2 H9B_2 109.5
H9A_2 C9_2 H9C_2 109.5
H9B_2 C9_2 H9C_2 109.5
C2_3 C1_3 B1 119.52(19)
C6_3 C1_3 B1 121.4(2)
C6_3 C1_3 C2_3 119.07(18)
C1_3 C2_3 C7_3 120.40(19)
C3_3 C2_3 C1_3 119.3(2)
C3_3 C2_3 C7_3 120.3(2)
C2_3 C3_3 H3_3 119.0
C4_3 C3_3 C2_3 122.1(2)
C4_3 C3_3 H3_3 119.0
C3_3 C4_3 C5_3 118.06(18)
C3_3 C4_3 C8_3 121.3(2)
C5_3 C4_3 C8_3 120.7(2)
C4_3 C5_3 H5_3 119.1
C4_3 C5_3 C6_3 121.8(2)
C6_3 C5_3 H5_3 119.1
C1_3 C6_3 C9_3 119.9(2)
C5_3 C6_3 C1_3 119.7(2)
C5_3 C6_3 C9_3 120.3(2)
C2_3 C7_3 H7A_3 109.5
C2_3 C7_3 H7B_3 109.5
C2_3 C7_3 H7C_3 109.5
H7A_3 C7_3 H7B_3 109.5
H7A_3 C7_3 H7C_3 109.5
H7B_3 C7_3 H7C_3 109.5
C4_3 C8_3 H8A_3 109.5
C4_3 C8_3 H8B_3 109.5
C4_3 C8_3 H8C_3 109.5
H8A_3 C8_3 H8B_3 109.5
H8A_3 C8_3 H8C_3 109.5
H8B_3 C8_3 H8C_3 109.5
C6_3 C9_3 H9A_3 109.5
C6_3 C9_3 H9B_3 109.5
C6_3 C9_3 H9C_3 109.5
H9A_3 C9_3 H9B_3 109.5
H9A_3 C9_3 H9C_3 109.5
H9B_3 C9_3 H9C_3 109.5
C2_1 C1_1 B1 112.4(9)
C6_1 C1_1 B1 122.5(10)
C6_1 C1_1 C2_1 124.8(11)
C1_1 C2_1 C3_1 113.6(10)
C1_1 C2_1 C7_1 122.8(14)
C3_1 C2_1 C7_1 123.3(14)
C2_1 C3_1 Br3 111.4(8)
C4_1 C3_1 Br3 122.3(10)
C4_1 C3_1 C2_1 126.2(11)
C3_1 C4_1 C5_1 116.6(11)
C3_1 C4_1 C8_1 124.1(14)
C5_1 C4_1 C8_1 119.3(13)
C4_1 C5_1 H5_1 119.2
C4_1 C5_1 C6_1 121.6(12)
C6_1 C5_1 H5_1 119.2
C1_1 C6_1 C5_1 116.5(11)
C1_1 C6_1 C9_1 121.6(13)
C5_1 C6_1 C9_1 121.9(13)
C2_1 C7_1 H7A_1 109.5
C2_1 C7_1 H7B_1 109.5
C2_1 C7_1 H7C_1 109.5
H7A_1 C7_1 H7B_1 109.5
H7A_1 C7_1 H7C_1 109.5
H7B_1 C7_1 H7C_1 109.5
C4_1 C8_1 H8A_1 110.2
C4_1 C8_1 H8B_1 106.7
C4_1 C8_1 H8C_1 111.5
H8A_1 C8_1 H8B_1 109.5
H8A_1 C8_1 H8C_1 109.5
H8B_1 C8_1 H8C_1 109.5
C6_1 C9_1 H9A_1 109.5
C6_1 C9_1 H9B_1 109.5
C6_1 C9_1 H9C_1 109.5
H9A_1 C9_1 H9B_1 109.5
H9A_1 C9_1 H9C_1 109.5
H9B_1 C9_1 H9C_1 109.5

loop_
_geom_bond_atom_site_label_1
_geom_bond_atom_site_label_2
_geom_bond_distance
C19 C10 1.429(2)
C19 C18 1.436(2)
C19 C14 1.427(2)
C29 C20 1.401(2)
C29 C28 1.418(2)
C29 B1 1.551(3)
C10 C11 1.391(2)
C10 B1 1.541(2)
C20 C21 1.444(2)
C20 C18 1.481(2)
C28 H28 0.9300
C28 C27 1.373(2)
C21 C26 1.428(3)
C21 C22 1.423(3)
C26 C27 1.438(3)
C26 C25 1.417(3)
C18 C17 1.388(2)
C27 C30 1.436(2)
C14 C13 1.413(3)
C14 C15 1.417(3)
C11 H11 0.9300
C11 C12 1.402(3)
C17 H17 0.9300
C17 C16 1.403(3)
C30 C31 1.195(3)
C34 C39 1.434(19)
C34 C33 1.510(3)
C34 C35 1.464(17)
C34 C35A 1.339(13)
C34 C39A 1.32(2)
C13 H13 0.9300
C13 C12 1.369(3)
C22 H22 0.9300
C22 C23 1.371(3)
C12 H12 0.9300
C31 C32 1.465(3)
C15 H15 0.9300
C15 C16 1.364(3)
C16 H16 0.9300
C25 H25 0.9300
C25 C24 1.362(3)
C23 H23 0.9300
C23 C24 1.403(3)
C24 H24 0.9300
B1 C1_2 1.581(3)
B1 C1_3 1.582(2)
B1 C1_1 1.581(3)
C39 H39 0.9300
C39 C38 1.33(2)
C32 H32A 0.9700
C32 H32B 0.9700
C32 C33 1.528(3)
C33 H33A 0.9700
C33 H33B 0.9700
C35 H35 0.9300
C35 C36 1.377(13)
C36 H36 0.9300
C36 C37 1.389(12)
C38 H38 0.9300
C38 C37 1.395(12)
C37 H37 0.9300
C35A H35A 0.9300
C35A C36A 1.373(9)
C37A H37A 0.9300
C37A C36A 1.376(10)
C37A C38A 1.387(11)
C36A H36A 0.9300
C38A H38A 0.9300
C38A C39A 1.42(2)
C39A H39A 0.9300
Br1 C3_2 1.897(9)
Br3 C3_1 1.855(10)
C1_2 C2_2 1.395(9)
C1_2 C6_2 1.392(9)
C2_2 C3_2 1.396(9)
C2_2 C7_2 1.493(10)
C3_2 C4_2 1.368(10)
C4_2 C5_2 1.388(10)
C4_2 C8_2 1.511(9)
C5_2 H5_2 0.9300
C5_2 C6_2 1.397(9)
C6_2 C9_2 1.510(10)
C7_2 H7A_2 0.9599
C7_2 H7B_2 0.9600
C7_2 H7C_2 0.9599
C8_2 H8A_2 0.9600
C8_2 H8B_2 0.9600
C8_2 H8C_2 0.9600
C9_2 H9A_2 0.9600
C9_2 H9B_2 0.9600
C9_2 H9C_2 0.9600
C1_3 C2_3 1.405(3)
C1_3 C6_3 1.404(3)
C2_3 C3_3 1.401(3)
C2_3 C7_3 1.501(3)
C3_3 H3_3 0.9300
C3_3 C4_3 1.382(3)
C4_3 C5_3 1.387(3)
C4_3 C8_3 1.507(3)
C5_3 H5_3 0.9300
C5_3 C6_3 1.396(3)
C6_3 C9_3 1.513(3)
C7_3 H7A_3 0.9600
C7_3 H7B_3 0.9600
C7_3 H7C_3 0.9600
C8_3 H8A_3 0.9600
C8_3 H8B_3 0.9600
C8_3 H8C_3 0.9600
C9_3 H9A_3 0.9600
C9_3 H9B_3 0.9600
C9_3 H9C_3 0.9600
C1_1 C2_1 1.386(9)
C1_1 C6_1 1.378(9)
C2_1 C3_1 1.387(9)
C2_1 C7_1 1.492(10)
C3_1 C4_1 1.356(10)
C4_1 C5_1 1.397(10)
C4_1 C8_1 1.510(10)
C5_1 H5_1 0.9300
C5_1 C6_1 1.405(10)
C6_1 C9_1 1.510(10)
C7_1 H7A_1 0.9600
C7_1 H7B_1 0.9600
C7_1 H7C_1 0.9600
C8_1 H8A_1 0.9600
C8_1 H8B_1 0.9601
C8_1 H8C_1 0.9600
C9_1 H9A_1 0.9600
C9_1 H9B_1 0.9600
C9_1 H9C_1 0.9600
